data_7717856
loop_
_publ_author_name
'Deka, Rajesh'
'Chattopadhyay, Samir'
'Orthaber, Andreas'

_publ_section_title
;
 Contorting the Hetero Phosphaquinoid: Synthesis and Electronic Insights
 into a Non-planar, Ferrocenyl Phosphaquinoid
;
_journal_name_full 'Dalton Transactions'
_journal_paper_doi 10.1039/D4DT03542A
_journal_year 2025
_chemical_formula_moiety 'C49 H51 Fe P'
_chemical_formula_sum 'C49 H51 Fe P'
_chemical_formula_weight 726.71
_space_group_crystal_system triclinic
_space_group_IT_number 2
_space_group_name_Hall '-P 1'
_space_group_name_H-M_alt 'P -1'
_atom_sites_solution_hydrogens geom
_atom_sites_solution_primary dual
_audit_creation_date 2024-09-08
_audit_creation_method
;
Olex2 1.5
(compiled 2024.02.16 svn.r378c4104 for OlexSys, GUI svn.r6928)
;
_audit_update_record
;
2024-12-23 deposited with the CCDC.	2025-01-22 downloaded from the CCDC.
;
_cell_angle_alpha 104.924(7)
_cell_angle_beta 100.810(6)
_cell_angle_gamma 97.855(7)
_cell_formula_units_Z 2
_cell_length_a 10.741(4)
_cell_length_b 11.706(4)
_cell_length_c 17.303(6)
_cell_measurement_reflns_used 1333
_cell_measurement_temperature 180.15
_cell_measurement_theta_max 17.21
_cell_measurement_theta_min 2.42
_cell_volume 2025.3(12)
_computing_cell_refinement 'SAINT v8.34A (Bruker, 2013)'
_computing_data_reduction 'SAINT v8.34A (Bruker, 2013)'
_computing_molecular_graphics 'Olex2 1.5 (Dolomanov et al., 2009)'
_computing_publication_material 'Olex2 1.5 (Dolomanov et al., 2009)'
_computing_structure_refinement 'SHELXL 2019/3 (Sheldrick, 2015)'
_computing_structure_solution 'SHELXT 2014/4 (Sheldrick, 2014)'
_diffrn_ambient_temperature 180.15
_diffrn_detector 'Bruker APEX2 area detector'
_diffrn_detector_area_resol_mean 7.9
_diffrn_detector_type 'CCD area detector'
_diffrn_measured_fraction_theta_full 0.922
_diffrn_measured_fraction_theta_max 0.922
_diffrn_measurement_device 'three-circle diffractometer'
_diffrn_measurement_device_type 'Bruker SMART APEX2 area detector'
_diffrn_measurement_method '\w and \f scans'
_diffrn_radiation_monochromator 'mirror optics'
_diffrn_radiation_probe x-ray
_diffrn_radiation_type MoK\a
_diffrn_radiation_wavelength 0.71073
_diffrn_reflns_av_R_equivalents 0.1965
_diffrn_reflns_av_unetI/netI 0.3073
_diffrn_reflns_Laue_measured_fraction_full 0.922
_diffrn_reflns_Laue_measured_fraction_max 0.922
_diffrn_reflns_limit_h_max 11
_diffrn_reflns_limit_h_min -11
_diffrn_reflns_limit_k_max 13
_diffrn_reflns_limit_k_min -13
_diffrn_reflns_limit_l_max 18
_diffrn_reflns_limit_l_min -20
_diffrn_reflns_number 19945
_diffrn_reflns_point_group_measured_fraction_full 0.922
_diffrn_reflns_point_group_measured_fraction_max 0.922
_diffrn_reflns_theta_full 25.027
_diffrn_reflns_theta_max 25.027
_diffrn_reflns_theta_min 1.836
_diffrn_source 'microfocus sealed X-ray tube'
_diffrn_source_current 0.6
_diffrn_source_power 0.03
_diffrn_source_type 'Incoatec I\ms'
_diffrn_source_voltage 50.0
_diffrn_standards_number 0
_exptl_absorpt_coefficient_mu 0.444
_exptl_absorpt_correction_T_max 0.7451
_exptl_absorpt_correction_T_min 0.4388
_exptl_absorpt_correction_type multi-scan
_exptl_absorpt_process_details
;
SADABS-2014/5 (Bruker,2014/5) was used for absorption correction.
wR2(int) was 0.1635 before and 0.0783 after correction.
The Ratio of minimum to maximum transmission is 0.5889.
The \l/2 correction factor is 0.00150.
;
_exptl_crystal_colour 'brownish red'
_exptl_crystal_colour_modifier brownish
_exptl_crystal_colour_primary red
_exptl_crystal_density_diffrn 1.192
_exptl_crystal_description plate
_exptl_crystal_F_000 772
_exptl_crystal_size_max 0.15
_exptl_crystal_size_mid 0.1
_exptl_crystal_size_min 0.05
_refine_diff_density_max 0.583
_refine_diff_density_min -0.520
_refine_diff_density_rms 0.072
_refine_ls_extinction_method none
_refine_ls_goodness_of_fit_ref 1.144
_refine_ls_hydrogen_treatment constr
_refine_ls_matrix_type full
_refine_ls_number_parameters 469
_refine_ls_number_reflns 6590
_refine_ls_number_restraints 24
_refine_ls_restrained_S_all 1.160
_refine_ls_R_factor_all 0.3005
_refine_ls_R_factor_gt 0.1588
_refine_ls_shift/su_max 0.000
_refine_ls_shift/su_mean 0.000
_refine_ls_structure_factor_coef Fsqd
_refine_ls_weighting_details 'w=1/[\s^2^(Fo^2^)+(0.0746P)^2^] where P=(Fo^2^+2Fc^2^)/3'
_refine_ls_weighting_scheme calc
_refine_ls_wR_factor_gt 0.2154
_refine_ls_wR_factor_ref 0.2608
_reflns_Friedel_coverage 0.000
_reflns_number_gt 2832
_reflns_number_total 6590
_reflns_threshold_expression 'I > 2\s(I)'
_cod_data_source_file d4dt03542a2.cif
_cod_data_source_block ao_rd_fcph_pc_brown_1_0m
_cod_database_code 7717856
_shelx_shelxl_version_number 2019/3
_shelx_space_group_comment
;
The symmetry employed for this shelxl refinement is uniquely defined
by the following loop, which should always be used as a source of
symmetry information in preference to the above space-group names.
They are only intended as comments.
;
_shelx_estimated_absorpt_t_max 0.978
_shelx_estimated_absorpt_t_min 0.936
_olex2_refinement_description
;
1. Fixed Uiso
 At 1.2 times of:
  All C(H) groups
 At 1.5 times of:
  All C(H,H,H) groups
2. Uiso/Uaniso restraints and constraints
Uanis(C40) \\sim Ueq, Uanis(C39) \\sim Ueq, Uanis(C41) \\sim Ueq: with sigma of
0.01 and sigma for terminal atoms of 0.02
Uanis(C5A) \\sim Ueq: with sigma of 0.01 and sigma for terminal atoms of 0.02
3.a Aromatic/amide H refined with riding coordinates:
 C32(H32), C8(H8), C30(H30), C6(H6), C5(H5), C22(H22), C4(H4), C17(H17),
 C7(H7), C19(H19), C3(H3), C27(H27), C13(H13), C21(H21), C20(H20), C1(H1),
 C23(H23), C2(H2), C26(H26), C16(H16), C15(H15), C14(H14), C24(H24), C25(H25)
3.b Idealised Me refined as rotating group:
 C36(H36A,H36B,H36C), C35(H35A,H35B,H35C), C43(H43A,H43B,H43C), C44(H44A,H44B,
 H44C), C37(H37A,H37B,H37C), C45(H45A,H45B,H45C), C41(H41A,H41B,H41C), C40(H40A,
 H40B,H40C), C39(H39A,H39B,H39C)
;
_olex2_submission_special_instructions 'No special instructions were received'

loop_
_space_group_symop_operation_xyz
'x, y, z'
'-x, -y, -z'

loop_
_atom_site_label
_atom_site_type_symbol
_atom_site_fract_x
_atom_site_fract_y
_atom_site_fract_z
_atom_site_U_iso_or_equiv
_atom_site_adp_type
_atom_site_occupancy
_atom_site_site_symmetry_order
_atom_site_calc_flag
_atom_site_refinement_flags_posn
_atom_site_refinement_flags_adp
_atom_site_refinement_flags_occupancy
_atom_site_disorder_assembly
_atom_site_disorder_group
Fe1 Fe 0.56381(13) 0.26041(14) 0.47765(9) 0.0411(5) Uani 1 1 d . . . . .
P1 P 0.5701(2) 0.7088(2) 0.22204(16) 0.0331(7) Uani 1 1 d . . . . .
C33 C 0.8436(8) 0.7972(7) 0.2677(5) 0.022(2) Uani 1 1 d . . . . .
C4A C 0.4524(8) 0.3772(8) 0.2216(6) 0.032(2) Uani 1 1 d . . . . .
C28 C 0.7251(8) 0.7823(7) 0.2091(5) 0.026(2) Uani 1 1 d . . . . .
C5A C 0.6702(8) 0.3805(8) 0.1919(5) 0.024(2) Uani 1 1 d . U . . .
C18 C 0.5303(8) 0.2683(10) 0.3576(6) 0.035(3) Uani 1 1 d . . . . .
C32 C 0.9570(8) 0.8227(8) 0.2439(6) 0.033(3) Uani 1 1 d . . . . .
H32 H 1.035516 0.824952 0.280814 0.039 Uiso 1 1 calc R U . . .
C9A C 0.4457(8) 0.4818(9) 0.1971(6) 0.032(2) Uani 1 1 d . . . . .
C11 C 0.6174(8) 0.2961(8) 0.3053(6) 0.027(2) Uani 1 1 d . . . . .
C10 C 0.5830(8) 0.3471(8) 0.2438(6) 0.029(2) Uani 1 1 d . . . . .
C9 C 0.5669(8) 0.5591(8) 0.1943(5) 0.027(2) Uani 1 1 d . . . . .
C8A C 0.6649(8) 0.4884(8) 0.1700(5) 0.023(2) Uani 1 1 d . . . . .
C12 C 0.7530(9) 0.2718(8) 0.3269(5) 0.029(2) Uani 1 1 d . . . . .
C8 C 0.7471(8) 0.5193(8) 0.1217(5) 0.029(2) Uani 1 1 d . . . . .
H8 H 0.745995 0.591952 0.106957 0.035 Uiso 1 1 calc R U . . .
C30 C 0.8497(9) 0.8468(8) 0.1208(6) 0.037(3) Uani 1 1 d . . . . .
H30 H 0.852372 0.869678 0.072213 0.044 Uiso 1 1 calc R U . . .
C31 C 0.9650(9) 0.8451(8) 0.1709(7) 0.038(3) Uani 1 1 d . . . . .
C29 C 0.7314(8) 0.8174(8) 0.1371(5) 0.027(2) Uani 1 1 d . . . . .
C6 C 0.8316(10) 0.3387(10) 0.1153(6) 0.049(3) Uani 1 1 d . . . . .
H6 H 0.888104 0.287706 0.096549 0.058 Uiso 1 1 calc R U . . .
C5 C 0.7527(9) 0.3068(8) 0.1615(6) 0.038(3) Uani 1 1 d . . . . .
H5 H 0.753055 0.232232 0.173662 0.046 Uiso 1 1 calc R U . . .
C22 C 0.4746(9) 0.1543(9) 0.3620(6) 0.044(3) Uani 1 1 d . . . . .
H22 H 0.493700 0.079013 0.335775 0.053 Uiso 1 1 calc R U . . .
C4 C 0.3375(9) 0.3038(9) 0.2214(6) 0.048(3) Uani 1 1 d . . . . .
H4 H 0.340301 0.231918 0.236900 0.057 Uiso 1 1 calc R U . . .
C17 C 0.7738(9) 0.1551(9) 0.3086(6) 0.041(3) Uani 1 1 d . . . . .
H17 H 0.702255 0.089622 0.286183 0.049 Uiso 1 1 calc R U . . .
C7 C 0.8303(9) 0.4452(10) 0.0951(6) 0.046(3) Uani 1 1 d . . . . .
H7 H 0.886459 0.467880 0.062940 0.055 Uiso 1 1 calc R U . . .
C42 C 0.8513(9) 0.7917(9) 0.3572(6) 0.043(3) Uani 1 1 d . . . . .
C34 C 0.6078(9) 0.8214(10) 0.0733(6) 0.044(3) Uani 1 1 d . . . . .
C19 C 0.4759(9) 0.3547(10) 0.4063(6) 0.045(3) Uani 1 1 d . . . . .
H19 H 0.495860 0.439157 0.414305 0.053 Uiso 1 1 calc R U . . .
C3 C 0.2181(9) 0.3370(11) 0.1980(7) 0.065(4) Uani 1 1 d . . . . .
H3 H 0.140277 0.286542 0.197123 0.078 Uiso 1 1 calc R U . . .
C27 C 0.7558(10) 0.2842(18) 0.5253(7) 0.075(4) Uani 1 1 d . . . . .
H27 H 0.821112 0.297753 0.496721 0.090 Uiso 1 1 calc R U . . .
C13 C 0.8559(9) 0.3638(9) 0.3632(6) 0.043(3) Uani 1 1 d . . . . .
H13 H 0.842057 0.444261 0.378268 0.052 Uiso 1 1 calc R U . . .
C36 C 0.5305(10) 0.6983(10) 0.0247(7) 0.077(4) Uani 1 1 d . . . . .
H36A H 0.583049 0.653557 -0.008017 0.115 Uiso 1 1 calc R U . . .
H36B H 0.452942 0.706338 -0.012079 0.115 Uiso 1 1 calc R U . . .
H36C H 0.505059 0.654640 0.062333 0.115 Uiso 1 1 calc R U . . .
C21 C 0.3844(10) 0.1728(12) 0.4130(7) 0.061(3) Uani 1 1 d . . . . .
H21 H 0.331556 0.111231 0.425462 0.073 Uiso 1 1 calc R U . . .
C20 C 0.3866(10) 0.2965(12) 0.4416(7) 0.058(3) Uani 1 1 d . . . . .
H20 H 0.337827 0.334157 0.477598 0.070 Uiso 1 1 calc R U . . .
C38 C 1.0925(10) 0.8647(11) 0.1467(8) 0.060(3) Uani 1 1 d . . . . .
C1 C 0.3251(9) 0.5123(9) 0.1747(6) 0.051(3) Uani 1 1 d . . . . .
H1 H 0.319989 0.583050 0.157943 0.061 Uiso 1 1 calc R U . . .
C23 C 0.7020(12) 0.3723(12) 0.5749(8) 0.065(4) Uani 1 1 d . . . . .
H23 H 0.727044 0.457255 0.587093 0.078 Uiso 1 1 calc R U . . .
C2 C 0.2132(9) 0.4398(10) 0.1770(7) 0.061(4) Uani 1 1 d . . . . .
H2 H 0.132203 0.462675 0.163541 0.074 Uiso 1 1 calc R U . . .
C26 C 0.6920(14) 0.1738(13) 0.5278(9) 0.075(4) Uani 1 1 d . . . . .
H26 H 0.709081 0.097416 0.502003 0.091 Uiso 1 1 calc R U . . .
C16 C 0.8988(12) 0.1322(11) 0.3225(7) 0.059(3) Uani 1 1 d . . . . .
H16 H 0.913044 0.051947 0.307778 0.071 Uiso 1 1 calc R U . . .
C35 C 0.6414(10) 0.8819(11) 0.0085(7) 0.077(4) Uani 1 1 d . . . . .
H35A H 0.695652 0.961888 0.036328 0.115 Uiso 1 1 calc R U . . .
H35B H 0.561686 0.890108 -0.026042 0.115 Uiso 1 1 calc R U . . .
H35C H 0.688374 0.832279 -0.025857 0.115 Uiso 1 1 calc R U . . .
C43 C 0.9802(10) 0.8611(10) 0.4137(6) 0.066(4) Uani 1 1 d . . . . .
H43A H 1.049515 0.820671 0.397832 0.099 Uiso 1 1 calc R U . . .
H43B H 0.978612 0.863999 0.470649 0.099 Uiso 1 1 calc R U . . .
H43C H 0.995473 0.943285 0.409164 0.099 Uiso 1 1 calc R U . . .
C15 C 1.0000(12) 0.2266(14) 0.3575(8) 0.072(4) Uani 1 1 d . . . . .
H15 H 1.085585 0.211860 0.367426 0.087 Uiso 1 1 calc R U . . .
C14 C 0.9800(10) 0.3429(12) 0.3785(8) 0.074(4) Uani 1 1 d . . . . .
H14 H 1.051113 0.408273 0.403429 0.089 Uiso 1 1 calc R U . . .
C44 C 0.7519(11) 0.8586(11) 0.3946(7) 0.086(4) Uani 1 1 d . . . . .
H44A H 0.759940 0.938611 0.386097 0.129 Uiso 1 1 calc R U . . .
H44B H 0.768434 0.867173 0.453708 0.129 Uiso 1 1 calc R U . . .
H44C H 0.664342 0.812356 0.367786 0.129 Uiso 1 1 calc R U . . .
C24 C 0.6084(14) 0.3135(18) 0.6019(7) 0.082(4) Uani 1 1 d . . . . .
H24 H 0.556283 0.350956 0.635557 0.098 Uiso 1 1 calc R U . . .
C25 C 0.6013(13) 0.1921(16) 0.5728(9) 0.079(4) Uani 1 1 d . . . . .
H25 H 0.543313 0.131091 0.582261 0.095 Uiso 1 1 calc R U . . .
C37 C 0.5207(10) 0.8974(11) 0.1172(7) 0.076(4) Uani 1 1 d . . . . .
H37A H 0.493231 0.861369 0.157967 0.114 Uiso 1 1 calc R U . . .
H37B H 0.444565 0.899338 0.076635 0.114 Uiso 1 1 calc R U . . .
H37C H 0.569240 0.979715 0.144795 0.114 Uiso 1 1 calc R U . . .
C45 C 0.8310(14) 0.6624(10) 0.3624(7) 0.114(6) Uani 1 1 d . . . . .
H45A H 0.739598 0.624314 0.340175 0.171 Uiso 1 1 calc R U . . .
H45B H 0.856460 0.663080 0.420021 0.171 Uiso 1 1 calc R U . . .
H45C H 0.883792 0.616840 0.330493 0.171 Uiso 1 1 calc R U . . .
C41 C 1.1247(14) 0.7489(14) 0.1079(11) 0.146(7) Uani 1 1 d . U . . .
H41A H 1.206412 0.763380 0.091267 0.219 Uiso 1 1 calc R U . . .
H41B H 1.055824 0.704377 0.059400 0.219 Uiso 1 1 calc R U . . .
H41C H 1.133503 0.701652 0.147182 0.219 Uiso 1 1 calc R U . . .
C40 C 1.1924(14) 0.9364(17) 0.2129(11) 0.199(9) Uani 1 1 d . U . . .
H40A H 1.219749 0.888553 0.249577 0.298 Uiso 1 1 calc R U . . .
H40B H 1.161393 1.005409 0.243323 0.298 Uiso 1 1 calc R U . . .
H40C H 1.265711 0.965327 0.192161 0.298 Uiso 1 1 calc R U . . .
C39 C 1.0878(15) 0.9271(18) 0.0817(13) 0.192(8) Uani 1 1 d . U . . .
H39A H 1.175626 0.951607 0.075753 0.287 Uiso 1 1 calc R U . . .
H39B H 1.049469 0.998500 0.097138 0.287 Uiso 1 1 calc R U . . .
H39C H 1.035199 0.872221 0.029390 0.287 Uiso 1 1 calc R U . . .

loop_
_atom_site_aniso_label
_atom_site_aniso_U_11
_atom_site_aniso_U_22
_atom_site_aniso_U_33
_atom_site_aniso_U_23
_atom_site_aniso_U_13
_atom_site_aniso_U_12
Fe1 0.0376(9) 0.0550(12) 0.0363(11) 0.0178(9) 0.0122(8) 0.0135(8)
P1 0.0285(15) 0.0312(18) 0.0417(19) 0.0116(15) 0.0139(14) 0.0032(13)
C33 0.024(5) 0.012(5) 0.023(6) -0.002(5) -0.002(5) 0.000(4)
C4A 0.026(6) 0.029(7) 0.036(7) 0.009(6) 0.001(5) -0.002(5)
C28 0.027(5) 0.024(6) 0.026(6) 0.008(5) 0.009(5) -0.002(4)
C5A 0.021(5) 0.020(5) 0.018(5) -0.007(4) 0.002(4) -0.005(4)
C18 0.028(6) 0.056(8) 0.022(6) 0.006(6) 0.011(5) 0.015(6)
C32 0.020(6) 0.033(7) 0.041(7) 0.000(6) 0.010(5) 0.009(5)
C9A 0.021(6) 0.036(7) 0.040(7) 0.014(6) 0.009(5) 0.001(5)
C11 0.033(6) 0.020(6) 0.025(6) 0.004(5) 0.004(5) -0.001(5)
C10 0.030(6) 0.019(6) 0.026(6) 0.005(5) -0.007(5) -0.009(5)
C9 0.023(5) 0.036(6) 0.014(5) 0.003(5) 0.001(4) -0.008(5)
C8A 0.020(5) 0.017(6) 0.022(6) -0.004(5) -0.001(5) -0.006(4)
C12 0.040(6) 0.019(6) 0.025(6) 0.003(5) 0.009(5) 0.004(5)
C8 0.034(6) 0.022(6) 0.027(6) 0.000(5) 0.017(5) -0.004(5)
C30 0.042(7) 0.040(7) 0.027(7) 0.003(5) 0.020(6) 0.000(5)
C31 0.029(6) 0.040(7) 0.040(7) 0.006(6) 0.014(6) -0.007(5)
C29 0.030(6) 0.030(6) 0.018(6) 0.006(5) 0.003(5) 0.000(5)
C6 0.059(7) 0.046(8) 0.050(8) 0.008(7) 0.030(7) 0.028(6)
C5 0.047(6) 0.034(7) 0.039(7) 0.016(6) 0.019(6) 0.006(6)
C22 0.049(7) 0.024(7) 0.057(8) 0.015(6) 0.013(6) -0.004(5)
C4 0.036(7) 0.052(8) 0.045(7) 0.018(6) -0.003(6) -0.013(6)
C17 0.040(7) 0.033(7) 0.046(7) 0.006(6) 0.013(6) 0.004(5)
C7 0.040(7) 0.053(8) 0.037(7) -0.001(6) 0.018(6) 0.003(6)
C42 0.045(7) 0.052(8) 0.017(6) -0.003(6) -0.006(6) 0.008(6)
C34 0.042(7) 0.053(8) 0.036(7) 0.023(6) -0.001(6) -0.003(6)
C19 0.036(6) 0.056(8) 0.050(8) 0.028(7) 0.018(6) 0.004(6)
C3 0.018(6) 0.076(10) 0.095(10) 0.038(9) 0.001(6) -0.020(6)
C27 0.020(7) 0.164(16) 0.044(9) 0.037(10) 0.012(6) 0.013(9)
C13 0.034(6) 0.030(7) 0.056(8) 0.006(6) 0.003(6) 0.000(6)
C36 0.071(8) 0.081(10) 0.049(8) 0.012(8) -0.026(7) -0.013(7)
C21 0.042(7) 0.085(11) 0.053(8) 0.022(8) 0.021(7) -0.012(7)
C20 0.053(8) 0.082(10) 0.054(8) 0.024(8) 0.024(7) 0.034(7)
C38 0.037(7) 0.059(9) 0.077(10) 0.003(8) 0.034(7) -0.008(6)
C1 0.032(6) 0.052(8) 0.070(9) 0.031(7) -0.001(6) 0.007(6)
C23 0.045(8) 0.071(10) 0.067(10) 0.023(9) -0.005(7) -0.007(8)
C2 0.018(6) 0.060(9) 0.101(11) 0.035(8) -0.006(6) -0.005(6)
C26 0.058(9) 0.093(13) 0.088(11) 0.039(10) 0.009(9) 0.042(9)
C16 0.065(8) 0.049(9) 0.085(10) 0.031(8) 0.043(8) 0.031(7)
C35 0.074(8) 0.112(11) 0.059(9) 0.059(9) 0.006(7) 0.015(8)
C43 0.085(9) 0.065(9) 0.031(7) 0.002(7) -0.010(7) 0.018(7)
C15 0.041(8) 0.101(12) 0.100(11) 0.055(10) 0.030(8) 0.030(8)
C14 0.033(7) 0.076(11) 0.115(12) 0.045(10) 0.007(7) -0.009(7)
C44 0.096(10) 0.113(12) 0.054(9) 0.017(8) 0.030(8) 0.032(9)
C24 0.091(12) 0.120(15) 0.035(9) 0.015(10) 0.022(8) 0.030(11)
C25 0.075(11) 0.102(14) 0.078(11) 0.059(11) 0.018(9) 0.014(10)
C37 0.054(7) 0.111(11) 0.083(10) 0.061(9) 0.010(7) 0.031(8)
C45 0.227(17) 0.037(9) 0.052(9) 0.028(8) -0.026(10) -0.007(9)
C41 0.111(11) 0.121(12) 0.209(15) 0.003(11) 0.109(11) 0.022(9)
C40 0.089(10) 0.273(17) 0.162(14) -0.052(12) 0.090(11) -0.068(11)
C39 0.147(13) 0.264(17) 0.246(16) 0.178(14) 0.105(13) 0.032(12)

loop_
_atom_type_symbol
_atom_type_description
_atom_type_scat_dispersion_real
_atom_type_scat_dispersion_imag
_atom_type_scat_source
C C 0.0033 0.0016 'International Tables Vol C Tables 4.2.6.8 and 6.1.1.4'
H H 0.0000 0.0000 'International Tables Vol C Tables 4.2.6.8 and 6.1.1.4'
P P 0.1023 0.0942 'International Tables Vol C Tables 4.2.6.8 and 6.1.1.4'
Fe Fe 0.3463 0.8444 'International Tables Vol C Tables 4.2.6.8 and 6.1.1.4'

loop_
_geom_angle_atom_site_label_1
_geom_angle_atom_site_label_2
_geom_angle_atom_site_label_3
_geom_angle
_geom_angle_site_symmetry_1
_geom_angle_site_symmetry_3
_geom_angle_publ_flag
C22 Fe1 C18 40.3(3) . . ?
C22 Fe1 C19 67.6(4) . . ?
C22 Fe1 C23 161.1(5) . . ?
C19 Fe1 C18 40.0(3) . . ?
C27 Fe1 C18 110.3(4) . . ?
C27 Fe1 C22 123.2(5) . . ?
C27 Fe1 C19 126.4(5) . . ?
C27 Fe1 C20 161.1(7) . . ?
C27 Fe1 C23 41.1(4) . . ?
C21 Fe1 C18 68.2(4) . . ?
C21 Fe1 C22 41.3(4) . . ?
C21 Fe1 C19 67.6(4) . . ?
C21 Fe1 C27 158.1(7) . . ?
C21 Fe1 C20 40.5(4) . . ?
C21 Fe1 C23 157.2(6) . . ?
C21 Fe1 C24 121.1(6) . . ?
C20 Fe1 C18 68.7(4) . . ?
C20 Fe1 C22 69.1(4) . . ?
C20 Fe1 C19 40.8(4) . . ?
C20 Fe1 C23 123.3(5) . . ?
C23 Fe1 C18 126.6(5) . . ?
C23 Fe1 C19 111.2(5) . . ?
C26 Fe1 C18 125.6(5) . . ?
C26 Fe1 C22 108.0(5) . . ?
C26 Fe1 C19 162.2(6) . . ?
C26 Fe1 C27 40.3(4) . . ?
C26 Fe1 C21 121.4(6) . . ?
C26 Fe1 C20 155.7(6) . . ?
C26 Fe1 C23 67.0(5) . . ?
C26 Fe1 C24 66.4(5) . . ?
C24 Fe1 C18 160.6(6) . . ?
C24 Fe1 C22 157.4(6) . . ?
C24 Fe1 C19 124.4(6) . . ?
C24 Fe1 C27 67.7(5) . . ?
C24 Fe1 C20 106.6(5) . . ?
C24 Fe1 C23 39.2(4) . . ?
C25 Fe1 C18 159.2(6) . . ?
C25 Fe1 C22 122.0(6) . . ?
C25 Fe1 C19 157.6(6) . . ?
C25 Fe1 C27 67.9(5) . . ?
C25 Fe1 C21 105.3(5) . . ?
C25 Fe1 C20 120.1(6) . . ?
C25 Fe1 C23 66.7(5) . . ?
C25 Fe1 C26 39.6(4) . . ?
C25 Fe1 C24 39.7(5) . . ?
C9 P1 C28 106.8(4) . . ?
C28 C33 C42 123.8(8) . . ?
C32 C33 C28 117.6(8) . . ?
C32 C33 C42 118.6(8) . . ?
C9A C4A C10 117.7(8) . . ?
C9A C4A C4 119.0(8) . . ?
C4 C4A C10 123.2(9) . . ?
C33 C28 P1 121.4(7) . . ?
C29 C28 P1 120.6(7) . . ?
C29 C28 C33 117.8(7) . . ?
C8A C5A C10 118.6(8) . . ?
C5 C5A C10 122.5(8) . . ?
C5 C5A C8A 118.9(8) . . ?
C11 C18 Fe1 132.8(6) . . ?
C22 C18 Fe1 68.6(6) . . ?
C22 C18 C11 128.4(9) . . ?
C19 C18 Fe1 69.1(5) . . ?
C19 C18 C11 124.0(10) . . ?
C19 C18 C22 107.2(8) . . ?
C33 C32 H32 117.6 . . ?
C31 C32 C33 124.8(9) . . ?
C31 C32 H32 117.6 . . ?
C4A C9A C9 119.8(8) . . ?
C4A C9A C1 119.5(8) . . ?
C1 C9A C9 120.6(8) . . ?
C18 C11 C12 116.0(8) . . ?
C10 C11 C18 123.2(8) . . ?
C10 C11 C12 120.7(8) . . ?
C5A C10 C4A 112.3(8) . . ?
C11 C10 C4A 123.2(8) . . ?
C11 C10 C5A 124.5(8) . . ?
C9A C9 P1 115.5(6) . . ?
C8A C9 P1 131.7(6) . . ?
C8A C9 C9A 112.8(8) . . ?
C5A C8A C9 118.7(8) . . ?
C8 C8A C5A 118.2(8) . . ?
C8 C8A C9 122.9(8) . . ?
C17 C12 C11 120.3(8) . . ?
C13 C12 C11 120.9(8) . . ?
C13 C12 C17 118.8(9) . . ?
C8A C8 H8 119.6 . . ?
C7 C8 C8A 120.8(9) . . ?
C7 C8 H8 119.6 . . ?
C31 C30 H30 118.2 . . ?
C29 C30 H30 118.2 . . ?
C29 C30 C31 123.7(9) . . ?
C32 C31 C30 115.9(8) . . ?
C32 C31 C38 121.7(10) . . ?
C30 C31 C38 122.3(10) . . ?
C28 C29 C34 122.9(8) . . ?
C30 C29 C28 119.1(8) . . ?
C30 C29 C34 118.0(8) . . ?
C5 C6 H6 120.0 . . ?
C5 C6 C7 120.0(9) . . ?
C7 C6 H6 120.0 . . ?
C5A C5 H5 119.1 . . ?
C6 C5 C5A 121.8(9) . . ?
C6 C5 H5 119.1 . . ?
Fe1 C22 H22 125.5 . . ?
C18 C22 Fe1 71.1(6) . . ?
C18 C22 H22 126.2 . . ?
C18 C22 C21 107.5(9) . . ?
C21 C22 Fe1 68.7(6) . . ?
C21 C22 H22 126.2 . . ?
C4A C4 H4 120.1 . . ?
C4A C4 C3 119.9(9) . . ?
C3 C4 H4 120.1 . . ?
C12 C17 H17 119.7 . . ?
C12 C17 C16 120.7(9) . . ?
C16 C17 H17 119.7 . . ?
C8 C7 H7 119.9 . . ?
C6 C7 C8 120.1(9) . . ?
C6 C7 H7 119.9 . . ?
C43 C42 C33 111.2(8) . . ?
C43 C42 C44 103.4(9) . . ?
C43 C42 C45 109.0(9) . . ?
C44 C42 C33 110.5(8) . . ?
C45 C42 C33 112.3(8) . . ?
C45 C42 C44 110.1(10) . . ?
C36 C34 C29 113.1(8) . . ?
C36 C34 C35 105.1(9) . . ?
C36 C34 C37 109.7(9) . . ?
C35 C34 C29 112.5(8) . . ?
C35 C34 C37 105.6(8) . . ?
C37 C34 C29 110.5(8) . . ?
Fe1 C19 H19 126.7 . . ?
C18 C19 Fe1 70.9(6) . . ?
C18 C19 H19 125.2 . . ?
C18 C19 C20 109.6(10) . . ?
C20 C19 Fe1 68.8(5) . . ?
C20 C19 H19 125.2 . . ?
C4 C3 H3 119.7 . . ?
C2 C3 C4 120.5(9) . . ?
C2 C3 H3 119.7 . . ?
Fe1 C27 H27 124.7 . . ?
C23 C27 Fe1 70.0(6) . . ?
C23 C27 H27 127.4 . . ?
C26 C27 Fe1 69.5(6) . . ?
C26 C27 H27 127.4 . . ?
C26 C27 C23 105.1(10) . . ?
C12 C13 H13 119.4 . . ?
C12 C13 C14 121.2(10) . . ?
C14 C13 H13 119.4 . . ?
C34 C36 H36A 109.5 . . ?
C34 C36 H36B 109.5 . . ?
C34 C36 H36C 109.5 . . ?
H36A C36 H36B 109.5 . . ?
H36A C36 H36C 109.5 . . ?
H36B C36 H36C 109.5 . . ?
Fe1 C21 H21 126.1 . . ?
C22 C21 Fe1 69.9(6) . . ?
C22 C21 H21 125.6 . . ?
C20 C21 Fe1 70.0(6) . . ?
C20 C21 C22 108.8(9) . . ?
C20 C21 H21 125.6 . . ?
Fe1 C20 H20 125.0 . . ?
C19 C20 Fe1 70.4(6) . . ?
C19 C20 H20 126.6 . . ?
C21 C20 Fe1 69.5(6) . . ?
C21 C20 C19 106.7(9) . . ?
C21 C20 H20 126.6 . . ?
C41 C38 C31 110.6(9) . . ?
C41 C38 C39 103.2(13) . . ?
C40 C38 C31 112.3(11) . . ?
C40 C38 C41 112.0(13) . . ?
C40 C38 C39 105.8(13) . . ?
C39 C38 C31 112.6(11) . . ?
C9A C1 H1 119.9 . . ?
C2 C1 C9A 120.3(9) . . ?
C2 C1 H1 119.9 . . ?
Fe1 C23 H23 126.9 . . ?
C27 C23 Fe1 69.0(7) . . ?
C27 C23 H23 126.0 . . ?
C24 C23 Fe1 69.7(7) . . ?
C24 C23 C27 108.0(12) . . ?
C24 C23 H23 126.0 . . ?
C3 C2 C1 120.7(10) . . ?
C3 C2 H2 119.6 . . ?
C1 C2 H2 119.6 . . ?
Fe1 C26 H26 126.4 . . ?
C27 C26 Fe1 70.2(7) . . ?
C27 C26 H26 125.2 . . ?
C25 C26 Fe1 69.9(7) . . ?
C25 C26 C27 109.6(13) . . ?
C25 C26 H26 125.2 . . ?
C17 C16 H16 120.5 . . ?
C15 C16 C17 119.0(10) . . ?
C15 C16 H16 120.5 . . ?
C34 C35 H35A 109.5 . . ?
C34 C35 H35B 109.5 . . ?
C34 C35 H35C 109.5 . . ?
H35A C35 H35B 109.5 . . ?
H35A C35 H35C 109.5 . . ?
H35B C35 H35C 109.5 . . ?
C42 C43 H43A 109.5 . . ?
C42 C43 H43B 109.5 . . ?
C42 C43 H43C 109.5 . . ?
H43A C43 H43B 109.5 . . ?
H43A C43 H43C 109.5 . . ?
H43B C43 H43C 109.5 . . ?
C16 C15 H15 119.6 . . ?
C16 C15 C14 120.7(11) . . ?
C14 C15 H15 119.6 . . ?
C13 C14 H14 120.3 . . ?
C15 C14 C13 119.5(11) . . ?
C15 C14 H14 120.3 . . ?
C42 C44 H44A 109.5 . . ?
C42 C44 H44B 109.5 . . ?
C42 C44 H44C 109.5 . . ?
H44A C44 H44B 109.5 . . ?
H44A C44 H44C 109.5 . . ?
H44B C44 H44C 109.5 . . ?
Fe1 C24 H24 125.5 . . ?
C23 C24 Fe1 71.1(7) . . ?
C23 C24 H24 125.4 . . ?
C23 C24 C25 109.2(13) . . ?
C25 C24 Fe1 69.6(8) . . ?
C25 C24 H24 125.4 . . ?
Fe1 C25 H25 124.4 . . ?
C26 C25 Fe1 70.5(7) . . ?
C26 C25 C24 108.1(13) . . ?
C26 C25 H25 126.0 . . ?
C24 C25 Fe1 70.7(7) . . ?
C24 C25 H25 126.0 . . ?
C34 C37 H37A 109.5 . . ?
C34 C37 H37B 109.5 . . ?
C34 C37 H37C 109.5 . . ?
H37A C37 H37B 109.5 . . ?
H37A C37 H37C 109.5 . . ?
H37B C37 H37C 109.5 . . ?
C42 C45 H45A 109.5 . . ?
C42 C45 H45B 109.5 . . ?
C42 C45 H45C 109.5 . . ?
H45A C45 H45B 109.5 . . ?
H45A C45 H45C 109.5 . . ?
H45B C45 H45C 109.5 . . ?
C38 C41 H41A 109.5 . . ?
C38 C41 H41B 109.5 . . ?
C38 C41 H41C 109.5 . . ?
H41A C41 H41B 109.5 . . ?
H41A C41 H41C 109.5 . . ?
H41B C41 H41C 109.5 . . ?
C38 C40 H40A 109.5 . . ?
C38 C40 H40B 109.5 . . ?
C38 C40 H40C 109.5 . . ?
H40A C40 H40B 109.5 . . ?
H40A C40 H40C 109.5 . . ?
H40B C40 H40C 109.5 . . ?
C38 C39 H39A 109.5 . . ?
C38 C39 H39B 109.5 . . ?
C38 C39 H39C 109.5 . . ?
H39A C39 H39B 109.5 . . ?
H39A C39 H39C 109.5 . . ?
H39B C39 H39C 109.5 . . ?

loop_
_geom_bond_atom_site_label_1
_geom_bond_atom_site_label_2
_geom_bond_distance
_geom_bond_site_symmetry_2
_geom_bond_publ_flag
Fe1 C18 2.068(9) . ?
Fe1 C22 2.035(10) . ?
Fe1 C19 2.046(10) . ?
Fe1 C27 2.024(10) . ?
Fe1 C21 2.019(10) . ?
Fe1 C20 2.025(10) . ?
Fe1 C23 2.037(11) . ?
Fe1 C26 2.015(11) . ?
Fe1 C24 2.020(12) . ?
Fe1 C25 2.007(12) . ?
P1 C28 1.847(8) . ?
P1 C9 1.687(9) . ?
C33 C28 1.430(11) . ?
C33 C32 1.376(11) . ?
C33 C42 1.553(12) . ?
C4A C9A 1.401(11) . ?
C4A C10 1.497(11) . ?
C4A C4 1.402(11) . ?
C28 C29 1.419(11) . ?
C5A C10 1.495(11) . ?
C5A C8A 1.414(11) . ?
C5A C5 1.399(11) . ?
C18 C11 1.480(12) . ?
C18 C22 1.412(12) . ?
C18 C19 1.408(12) . ?
C32 H32 0.9500 . ?
C32 C31 1.370(12) . ?
C9A C9 1.496(11) . ?
C9A C1 1.402(11) . ?
C11 C10 1.365(11) . ?
C11 C12 1.519(11) . ?
C9 C8A 1.482(11) . ?
C8A C8 1.397(10) . ?
C12 C17 1.380(12) . ?
C12 C13 1.357(11) . ?
C8 H8 0.9500 . ?
C8 C7 1.386(11) . ?
C30 H30 0.9500 . ?
C30 C31 1.378(12) . ?
C30 C29 1.370(11) . ?
C31 C38 1.512(12) . ?
C29 C34 1.574(12) . ?
C6 H6 0.9500 . ?
C6 C5 1.348(11) . ?
C6 C7 1.380(12) . ?
C5 H5 0.9500 . ?
C22 H22 0.9500 . ?
C22 C21 1.430(12) . ?
C4 H4 0.9500 . ?
C4 C3 1.408(12) . ?
C17 H17 0.9500 . ?
C17 C16 1.393(13) . ?
C7 H7 0.9500 . ?
C42 C43 1.519(13) . ?
C42 C44 1.549(13) . ?
C42 C45 1.528(13) . ?
C34 C36 1.504(13) . ?
C34 C35 1.544(12) . ?
C34 C37 1.545(13) . ?
C19 H19 0.9500 . ?
C19 C20 1.418(12) . ?
C3 H3 0.9500 . ?
C3 C2 1.349(13) . ?
C27 H27 0.9500 . ?
C27 C23 1.424(15) . ?
C27 C26 1.392(15) . ?
C13 H13 0.9500 . ?
C13 C14 1.378(12) . ?
C36 H36A 0.9800 . ?
C36 H36B 0.9800 . ?
C36 H36C 0.9800 . ?
C21 H21 0.9500 . ?
C21 C20 1.399(14) . ?
C20 H20 0.9500 . ?
C38 C41 1.467(16) . ?
C38 C40 1.402(18) . ?
C38 C39 1.487(17) . ?
C1 H1 0.9500 . ?
C1 C2 1.387(12) . ?
C23 H23 0.9500 . ?
C23 C24 1.362(15) . ?
C2 H2 0.9500 . ?
C26 H26 0.9500 . ?
C26 C25 1.362(15) . ?
C16 H16 0.9500 . ?
C16 C15 1.360(14) . ?
C35 H35A 0.9800 . ?
C35 H35B 0.9800 . ?
C35 H35C 0.9800 . ?
C43 H43A 0.9800 . ?
C43 H43B 0.9800 . ?
C43 H43C 0.9800 . ?
C15 H15 0.9500 . ?
C15 C14 1.374(15) . ?
C14 H14 0.9500 . ?
C44 H44A 0.9800 . ?
C44 H44B 0.9800 . ?
C44 H44C 0.9800 . ?
C24 H24 0.9500 . ?
C24 C25 1.367(16) . ?
C25 H25 0.9500 . ?
C37 H37A 0.9800 . ?
C37 H37B 0.9800 . ?
C37 H37C 0.9800 . ?
C45 H45A 0.9800 . ?
C45 H45B 0.9800 . ?
C45 H45C 0.9800 . ?
C41 H41A 0.9800 . ?
C41 H41B 0.9800 . ?
C41 H41C 0.9800 . ?
C40 H40A 0.9800 . ?
C40 H40B 0.9800 . ?
C40 H40C 0.9800 . ?
C39 H39A 0.9800 . ?
C39 H39B 0.9800 . ?
C39 H39C 0.9800 . ?

loop_
_geom_torsion_atom_site_label_1
_geom_torsion_atom_site_label_2
_geom_torsion_atom_site_label_3
_geom_torsion_atom_site_label_4
_geom_torsion
_geom_torsion_site_symmetry_1
_geom_torsion_site_symmetry_2
_geom_torsion_site_symmetry_3
_geom_torsion_site_symmetry_4
_geom_torsion_publ_flag
Fe1 C18 C11 C10 -150.5(8) . . . . ?
Fe1 C18 C11 C12 25.8(13) . . . . ?
Fe1 C18 C22 C21 59.4(7) . . . . ?
Fe1 C18 C19 C20 -58.0(7) . . . . ?
Fe1 C22 C21 C20 59.3(8) . . . . ?
Fe1 C19 C20 C21 -60.4(7) . . . . ?
Fe1 C27 C23 C24 59.0(8) . . . . ?
Fe1 C27 C26 C25 -58.9(9) . . . . ?
Fe1 C21 C20 C19 60.9(7) . . . . ?
Fe1 C23 C24 C25 59.4(10) . . . . ?
Fe1 C26 C25 C24 -61.0(9) . . . . ?
Fe1 C24 C25 C26 60.9(9) . . . . ?
P1 C28 C29 C30 -165.8(7) . . . . ?
P1 C28 C29 C34 12.8(12) . . . . ?
P1 C9 C8A C5A 146.1(7) . . . . ?
P1 C9 C8A C8 -38.1(12) . . . . ?
C33 C28 C29 C30 9.4(12) . . . . ?
C33 C28 C29 C34 -172.0(8) . . . . ?
C33 C32 C31 C30 3.0(14) . . . . ?
C33 C32 C31 C38 -176.1(9) . . . . ?
C4A C9A C9 P1 -143.8(8) . . . . ?
C4A C9A C9 C8A 34.2(11) . . . . ?
C4A C9A C1 C2 0.1(16) . . . . ?
C4A C4 C3 C2 -0.9(17) . . . . ?
C28 P1 C9 C9A -177.6(6) . . . . ?
C28 P1 C9 C8A 4.8(9) . . . . ?
C28 C33 C32 C31 5.9(13) . . . . ?
C28 C33 C42 C43 -155.5(8) . . . . ?
C28 C33 C42 C44 -41.3(12) . . . . ?
C28 C33 C42 C45 82.1(11) . . . . ?
C28 C29 C34 C36 -70.5(12) . . . . ?
C28 C29 C34 C35 170.6(9) . . . . ?
C28 C29 C34 C37 52.9(12) . . . . ?
C5A C8A C8 C7 0.9(12) . . . . ?
C18 C11 C10 C4A -1.6(14) . . . . ?
C18 C11 C10 C5A 177.6(8) . . . . ?
C18 C11 C12 C17 74.2(11) . . . . ?
C18 C11 C12 C13 -107.0(10) . . . . ?
C18 C22 C21 Fe1 -60.9(7) . . . . ?
C18 C22 C21 C20 -1.5(12) . . . . ?
C18 C19 C20 Fe1 59.3(7) . . . . ?
C18 C19 C20 C21 -1.1(12) . . . . ?
C32 C33 C28 P1 163.2(6) . . . . ?
C32 C33 C28 C29 -12.0(12) . . . . ?
C32 C33 C42 C43 21.7(12) . . . . ?
C32 C33 C42 C44 135.9(9) . . . . ?
C32 C33 C42 C45 -100.7(10) . . . . ?
C32 C31 C38 C41 84.6(14) . . . . ?
C32 C31 C38 C40 -41.3(17) . . . . ?
C32 C31 C38 C39 -160.5(13) . . . . ?
C9A C4A C10 C5A -35.4(11) . . . . ?
C9A C4A C10 C11 143.9(9) . . . . ?
C9A C4A C4 C3 -1.1(15) . . . . ?
C9A C9 C8A C5A -31.5(11) . . . . ?
C9A C9 C8A C8 144.3(8) . . . . ?
C9A C1 C2 C3 -2.2(18) . . . . ?
C11 C18 C22 Fe1 128.3(9) . . . . ?
C11 C18 C22 C21 -172.3(9) . . . . ?
C11 C18 C19 Fe1 -128.3(9) . . . . ?
C11 C18 C19 C20 173.7(8) . . . . ?
C11 C12 C17 C16 175.1(9) . . . . ?
C11 C12 C13 C14 -176.0(9) . . . . ?
C10 C4A C9A C9 -0.3(13) . . . . ?
C10 C4A C9A C1 179.2(9) . . . . ?
C10 C4A C4 C3 -178.6(9) . . . . ?
C10 C5A C8A C9 -4.3(11) . . . . ?
C10 C5A C8A C8 179.8(7) . . . . ?
C10 C5A C5 C6 -179.5(8) . . . . ?
C10 C11 C12 C17 -109.4(10) . . . . ?
C10 C11 C12 C13 69.4(12) . . . . ?
C9 P1 C28 C33 -77.3(8) . . . . ?
C9 P1 C28 C29 97.7(7) . . . . ?
C9 C9A C1 C2 179.6(9) . . . . ?
C9 C8A C8 C7 -174.9(8) . . . . ?
C8A C5A C10 C4A 38.0(10) . . . . ?
C8A C5A C10 C11 -141.3(9) . . . . ?
C8A C5A C5 C6 3.3(14) . . . . ?
C8A C8 C7 C6 0.8(14) . . . . ?
C12 C11 C10 C4A -177.8(8) . . . . ?
C12 C11 C10 C5A 1.5(13) . . . . ?
C12 C17 C16 C15 2.5(16) . . . . ?
C12 C13 C14 C15 -0.6(18) . . . . ?
C30 C31 C38 C41 -94.4(14) . . . . ?
C30 C31 C38 C40 139.7(14) . . . . ?
C30 C31 C38 C39 20.4(17) . . . . ?
C30 C29 C34 C36 108.1(10) . . . . ?
C30 C29 C34 C35 -10.8(13) . . . . ?
C30 C29 C34 C37 -128.5(9) . . . . ?
C31 C30 C29 C28 -0.3(14) . . . . ?
C31 C30 C29 C34 -179.0(9) . . . . ?
C29 C30 C31 C32 -6.0(14) . . . . ?
C29 C30 C31 C38 173.1(9) . . . . ?
C5 C5A C10 C4A -139.2(9) . . . . ?
C5 C5A C10 C11 41.5(13) . . . . ?
C5 C5A C8A C9 173.0(8) . . . . ?
C5 C5A C8A C8 -2.9(12) . . . . ?
C5 C6 C7 C8 -0.5(15) . . . . ?
C22 C18 C11 C10 113.8(11) . . . . ?
C22 C18 C11 C12 -69.9(12) . . . . ?
C22 C18 C19 Fe1 58.2(6) . . . . ?
C22 C18 C19 C20 0.2(11) . . . . ?
C22 C21 C20 Fe1 -59.3(7) . . . . ?
C22 C21 C20 C19 1.6(12) . . . . ?
C4 C4A C9A C9 -178.0(8) . . . . ?
C4 C4A C9A C1 1.5(14) . . . . ?
C4 C4A C10 C5A 142.2(9) . . . . ?
C4 C4A C10 C11 -38.5(14) . . . . ?
C4 C3 C2 C1 2.6(19) . . . . ?
C17 C12 C13 C14 2.8(15) . . . . ?
C17 C16 C15 C14 -0.3(18) . . . . ?
C7 C6 C5 C5A -1.6(15) . . . . ?
C42 C33 C28 P1 -19.6(12) . . . . ?
C42 C33 C28 C29 165.3(8) . . . . ?
C42 C33 C32 C31 -171.5(9) . . . . ?
C19 C18 C11 C10 -58.3(13) . . . . ?
C19 C18 C11 C12 118.0(10) . . . . ?
C19 C18 C22 Fe1 -58.5(6) . . . . ?
C19 C18 C22 C21 0.8(11) . . . . ?
C27 C23 C24 Fe1 -58.5(8) . . . . ?
C27 C23 C24 C25 0.9(15) . . . . ?
C27 C26 C25 Fe1 59.1(9) . . . . ?
C27 C26 C25 C24 -2.0(15) . . . . ?
C13 C12 C17 C16 -3.7(14) . . . . ?
C1 C9A C9 P1 36.7(11) . . . . ?
C1 C9A C9 C8A -145.3(9) . . . . ?
C23 C27 C26 Fe1 61.3(8) . . . . ?
C23 C27 C26 C25 2.4(13) . . . . ?
C23 C24 C25 Fe1 -60.3(9) . . . . ?
C23 C24 C25 C26 0.6(16) . . . . ?
C26 C27 C23 Fe1 -61.0(8) . . . . ?
C26 C27 C23 C24 -2.0(13) . . . . ?
C16 C15 C14 C13 -0.6(19) . . . . ?
